data_8103382
loop_
_publ_author_name
'Krogh Andersen, E.'
'Ploug-S&#x00F8;rensen, G.'

_publ_section_title
;
 The structure of zeolite Li-A(BW) determined from single crystal data
;
_journal_name_full 'Zeitschrift fur Kristallographie'
_journal_page_first 67
_journal_page_last 73
_journal_volume 176
_journal_year 1986
_chemical_formula_structural '|Li4(H2O)4| [Si4Al4O16]'
_chemical_formula_sum 'Al4 H8 Li4 O20 Si4'
_chemical_name_systematic Li-ABW
_space_group_IT_number 33
_space_group_name_Hall 'P 2c -2n'
_space_group_name_H-M_alt 'P n a 21'
_symmetry_space_group_name_Hall 'P 2c -2n'
_symmetry_space_group_name_H-M 'P n a 21'
_cell_angle_alpha 90
_cell_angle_beta 90
_cell_angle_gamma 90
_cell_formula_units_Z 1
_cell_length_a 10.313
_cell_length_b 8.194
_cell_length_c 4.993
_cell_volume 421.932
_cod_data_source_file Li_ABW.cif
_cod_data_source_block Li-ABW
_cod_depositor_comments
;
    Wrong publication title has been corrected.

    Adding unity ('x, y, z') symmetry operator to the symmetry operator
    list to produce full symmetry operator set for 'P n a 21' symmetry
    space group.

    Andrius Merkys
    2014-07-25

;
_cod_original_sg_symbol_H-M Pna21
_cod_original_formula_sum 'Li4 H8 Si4 Al4 O20'
_cod_database_code 8103382

loop_
_symmetry_equiv_pos_site_id
_symmetry_equiv_pos_as_xyz
1 'x, y, z'
2 '1/2-x, 1/2+y, 1/2+z'
3 '1/2+x, 1/2-y, z'
4 '-x, -y, 1/2+z'

loop_
_atom_site_label
_atom_site_type_symbol
_atom_site_fract_x
_atom_site_fract_y
_atom_site_fract_z
_atom_site_B_iso_or_equiv
_atom_site_occupancy
Li Li 0.1862 0.6849 0.2520 1.57 1.0
Si Si 0.3544 0.3757 0.2492 0.44 1.0
Al Al 0.1593 0.0810 0.2500 0.4 1.0
O1 O 0.0061 0.1584 0.1970 0.75 1.0
O2 O 0.2736 0.2198 0.1391 0.97 1.0
O3 O 0.1912 0.0399 0.5907 0.76 1.0
O4 O 0.1804 -0.1008 0.0689 0.68 1.0
H1 H 0.5497 0.1798 0.8651 4.0 1.0
H2 H 0.4965 0.0587 0.5773 4.2 1.0
O5 O 0.4891 0.0903 -0.2395 2.93 1.0
